data_1566826
loop_
_publ_author_name
'Zhou, Jun'
'Mao, Lijun'
'Wu, Meng-Xiang'
'Peng, Zhiyong'
'Yang, Yiming'
'Zhou, Manfei'
'Zhao, Xiao-Li'
'Shi, Xueliang'
'Yang, Hai-Bo'

_publ_section_title
;
 Extended phenothiazines: synthesis, photophysical and redox properties,
 and efficient photocatalytic oxidative coupling of amines
;
_journal_name_full 'Chemical Science'
_journal_paper_doi 10.1039/D2SC01086K
_journal_year 2022
_chemical_formula_moiety 'C18 H16 O2 S'
_chemical_formula_sum 'C18 H16 O2 S'
_chemical_formula_weight 296.37
_space_group_crystal_system orthorhombic
_space_group_IT_number 60
_space_group_name_Hall '-P 2n 2ab'
_space_group_name_H-M_alt 'P b c n'
_atom_sites_solution_hydrogens geom
_atom_sites_solution_primary dual
_audit_creation_date 2022-01-20
_audit_creation_method
;
Olex2 1.2
(compiled 2018.05.29 svn.r3508 for OlexSys, GUI svn.r5506)
;
_audit_update_record
;
2022-01-21 deposited with the CCDC.	2022-04-08 downloaded from the CCDC.
;
_cell_angle_alpha 90
_cell_angle_beta 90
_cell_angle_gamma 90
_cell_formula_units_Z 8
_cell_length_a 19.5758(2)
_cell_length_b 8.45120(10)
_cell_length_c 18.7056(2)
_cell_measurement_reflns_used 18536
_cell_measurement_temperature 173.00(10)
_cell_measurement_theta_max 73.8850
_cell_measurement_theta_min 4.5020
_cell_volume 3094.64(6)
_computing_cell_refinement 'CrysAlisPro 1.171.39.32a (Rigaku OD, 2017)'
_computing_data_collection 'CrysAlisPro 1.171.39.32a (Rigaku OD, 2017)'
_computing_data_reduction 'CrysAlisPro 1.171.39.32a (Rigaku OD, 2017)'
_computing_molecular_graphics 'Olex2 (Dolomanov et al., 2009)'
_computing_publication_material 'Olex2 (Dolomanov et al., 2009)'
_computing_structure_refinement 'ShelXL (Sheldrick, 2015)'
_computing_structure_solution 'ShelXT (Sheldrick, 2015)'
_diffrn_ambient_environment N~2~
_diffrn_ambient_temperature 173.00(10)
_diffrn_detector 'CCD plate'
_diffrn_measured_fraction_theta_full 0.999
_diffrn_measured_fraction_theta_max 0.999
_diffrn_measurement_details
;
List of Runs (angles in degrees, time in seconds):

  # Type    Start    End  Width  t~exp~   \w     \q     \k     \f   Frames
#--------------------------------------------------------------------------
  1  \w     52.00  84.00   1.00    2.00    --    0.00  57.00  30.00   32
  2  \w    -30.00  61.00   1.00    2.00    --    0.00  77.00  30.00   91
  3  \w    -20.00  40.00   1.00    2.00    --    0.00  82.00 -30.00   60
  4  \w     50.00  87.00   1.00    2.00    --    0.00  37.00 -30.00   37
  5  \w    -16.00  18.00   1.00    2.00    --    0.00  37.00 -60.00   34
  6  \w     38.00  77.00   1.00    2.00    --    0.00  37.00 -60.00   39
  7  \w    -22.00  12.00   1.00    2.00    --    0.00  57.00  30.00   34
  8  \w     50.00  89.00   1.00    2.00    --    0.00  82.00 -30.00   39
  9  \w    -19.00  42.00   1.00    2.00    --    0.00  37.00 120.00   61
 10  \w     41.00  88.00   1.00    2.00    --    0.00  37.00-180.00   47
 11  \w    -17.00  19.00   1.00    2.00    --    0.00  37.00-180.00   36
 12  \w     46.00  89.00   1.00    2.00    --    0.00  37.00 120.00   43
 13  \w     42.00  88.00   1.00    2.00    --    0.00  37.00-120.00   46
 14  \w    -19.00  20.00   1.00    2.00    --    0.00  37.00-120.00   39
 15  \w    -19.00  19.00   1.00    2.00    --    0.00  37.00 -30.00   38
 16  \w     70.00 185.00   1.00    3.00    --   95.80  64.00-106.01  115
 17  \w     68.00  94.00   1.00    3.00    --   95.80  69.00  34.65   26
 18  \w    110.00 183.00   1.00    3.00    --   95.80  81.00 -42.04   73
 19  \w     68.00  94.00   1.00    3.00    --   95.80  69.00   1.98   26
 20  \w     66.00 105.00   1.00    3.00    --   95.80  75.00 110.57   39
 21  \w     63.00  88.00   1.00    3.00    --   95.80  81.00 -42.04   25
 22  \w    158.00 184.00   1.00    3.00    --   95.80  66.00 104.72   26
 23  \w    100.00 126.00   1.00    3.00    --   95.80  82.00-150.00   26
 24  \w     38.00 126.00   1.00    3.00    --   95.80 -82.00-120.00   88
 25  \w     63.00  89.00   1.00    3.00    --   95.80  82.00  60.00   26
 26  \w     63.00  88.00   1.00    3.00    --   95.80  82.00 150.00   25
 27  \w     65.00  91.00   1.00    3.00    --   95.80  77.00 -90.00   26
 28  \w    116.00 154.00   1.00    3.00    --   95.80  77.00 -90.00   38
 29  \w     63.00  88.00   1.00    3.00    --   95.80  82.00 -30.00   25
 30  \w     49.00  75.00   1.00    3.00    --   95.80 -82.00-150.00   26
 31  \w     63.00  91.00   1.00    3.00    --   95.80  82.00-150.00   28
 32  \w     89.00 128.00   1.00    3.00    --   95.80 -82.00 -60.00   39
 33  \w     66.00  92.00   1.00    3.00    --   95.80  75.00 -68.00   26
 34  \w      6.00 117.00   1.00    3.00    --   95.80 -61.00  60.00  111
 35  \w     71.00 183.00   1.00    3.00    --   95.80  70.00 -57.06  112
 36  \w     67.00  92.00   1.00    3.00    --   95.80  72.00-179.48   25
 37  \w    115.00 185.00   1.00    3.00    --   95.80  63.00 157.41   70
 38  \w     65.00  91.00   1.00    3.00    --   95.80  77.00-150.00   26
 39  \w     63.00  88.00   1.00    3.00    --   95.80  82.00  90.00   25
 40  \w    156.00 185.00   1.00    3.00    --   95.80  82.00  90.00   29
 41  \w     63.00  88.00   1.00    3.00    --   95.80  82.00   0.00   25
 42  \w    114.00 144.00   1.00    3.00    --   95.80  82.00   0.00   30
 43  \w     63.00  88.00   1.00    3.00    --   95.80  82.00 -90.00   25
 44  \w     65.00  90.00   1.00    3.00    --   95.80  77.00 150.00   25
 45  \w     64.00  90.00   1.00    3.00    --   95.80  82.00 120.00   26
 46  \w     79.00 128.00   1.00    3.00    --   95.80 -82.00 123.19   49
 47  \w     71.00 184.00   1.00    3.00    --   95.80  61.00-180.00  113
 48  \w     69.00 116.00   1.00    3.00    --   95.80  66.00-116.68   47
 49  \w     65.00  91.00   1.00    3.00    --   95.80  77.00  60.00   26
 50  \w     63.00  89.00   1.00    3.00    --   95.80  82.00-120.00   26
 51  \w     65.00  90.00   1.00    3.00    --   95.80  77.00-180.00   25
 52  \w     63.00  88.00   1.00    3.00    --   95.80  82.00-180.00   25
 53  \w     71.00  97.00   1.00    3.00    --   95.80  61.00 -90.00   26
 54  \w     65.00 100.00   1.00    3.00    --   95.80  77.00 -30.00   35
 55  \w     37.00 117.00   1.00    3.00    --   95.80 -82.00  60.00   80
 56  \w     71.00 118.00   1.00    3.00    --   95.80  61.00  60.00   47
 57  \w    125.00 185.00   1.00    3.00    --   95.80  61.00  60.00   60
 58  \w     65.00 145.00   1.00    3.00    --   95.80  77.00 120.00   80
 59  \w    153.00 178.00   1.00    3.00    --   95.80  77.00 120.00   25
 60  \w     16.00  83.00   1.00    3.00    --   95.80 -77.00 -90.00   67
 61  \w     94.00 121.00   1.00    3.00    --   95.80 -77.00 -90.00   27
 62  \w     73.00 142.00   1.00    3.00    --   95.80  52.00 -66.93   69
 63  \w    104.00 153.00   1.00    3.00    --   95.80  60.00  29.46   49
 64  \w     63.00  89.00   1.00    3.00    --   95.80  82.00 -60.00   26
 65  \w    100.00 180.00   1.00    3.00    --   95.80  82.00  30.00   80
 66  \w     69.00  94.00   1.00    3.00    --   95.80  66.00  62.74   25
 67  \w     75.00 181.00   1.00    3.00    --   95.80  45.00   0.00  106
 68  \w     63.00  88.00   1.00    3.00    --   95.80  82.00  30.00   25
 69  \w     89.00 126.00   1.00    3.00    --   95.80 -82.00-150.00   37
 70  \w     63.00  89.00   1.00    3.00    --   95.80  81.00-170.98   26
 71  \w     71.00  97.00   1.00    3.00    --   95.80  60.00  29.46   26
 72  \w     70.00  98.00   1.00    3.00    --   95.80  63.00 157.41   28
 73  \w     69.00  94.00   1.00    3.00    --   95.80  66.00 104.72   25
 74  \w     72.00 176.00   1.00    3.00    --   95.80  55.00 111.64  104
;
_diffrn_measurement_device 'four-circle diffractometer'
_diffrn_measurement_device_type 'XtaLAB AFC12 (RINC): Kappa dual home/near'
_diffrn_measurement_method '\w scans'
_diffrn_orient_matrix_type 'CrysAlisPro convention (1999,Acta A55,543-557)'
_diffrn_orient_matrix_UB_11 -0.0321498000
_diffrn_orient_matrix_UB_12 -0.0485875000
_diffrn_orient_matrix_UB_13 0.0718592000
_diffrn_orient_matrix_UB_21 -0.0705166000
_diffrn_orient_matrix_UB_22 0.0545690000
_diffrn_orient_matrix_UB_23 -0.0269837000
_diffrn_orient_matrix_UB_31 -0.0137473000
_diffrn_orient_matrix_UB_32 -0.1670640000
_diffrn_orient_matrix_UB_33 -0.0297497000
_diffrn_radiation_monochromator graphite
_diffrn_radiation_probe x-ray
_diffrn_radiation_type CuK\a
_diffrn_radiation_wavelength 1.54184
_diffrn_reflns_av_R_equivalents 0.0679
_diffrn_reflns_av_unetI/netI 0.0236
_diffrn_reflns_Laue_measured_fraction_full 0.999
_diffrn_reflns_Laue_measured_fraction_max 0.999
_diffrn_reflns_limit_h_max 23
_diffrn_reflns_limit_h_min -23
_diffrn_reflns_limit_k_max 10
_diffrn_reflns_limit_k_min -10
_diffrn_reflns_limit_l_max 22
_diffrn_reflns_limit_l_min -22
_diffrn_reflns_number 69070
_diffrn_reflns_point_group_measured_fraction_full 0.999
_diffrn_reflns_point_group_measured_fraction_max 0.999
_diffrn_reflns_theta_full 67.065
_diffrn_reflns_theta_max 67.065
_diffrn_reflns_theta_min 4.517
_diffrn_source 'fine-focus sealed X-ray tube'
_diffrn_source_type 'Enhance (Cu) X-ray Source'
_exptl_absorpt_coefficient_mu 1.863
_exptl_absorpt_correction_T_max 1.00000
_exptl_absorpt_correction_T_min 0.43315
_exptl_absorpt_correction_type multi-scan
_exptl_absorpt_process_details
;
CrysAlisPro 1.171.39.32a (Rigaku Oxford Diffraction, 2017)
Empirical absorption correction using spherical harmonics,
 implemented in SCALE3 ABSPACK scaling algorithm.
;
_exptl_crystal_colour 'clear light colourless'
_exptl_crystal_colour_lustre clear
_exptl_crystal_colour_modifier light
_exptl_crystal_colour_primary colourless
_exptl_crystal_density_diffrn 1.272
_exptl_crystal_description block
_exptl_crystal_F_000 1248
_exptl_crystal_size_max 0.32
_exptl_crystal_size_mid 0.26
_exptl_crystal_size_min 0.22
_refine_diff_density_max 0.172
_refine_diff_density_min -0.193
_refine_diff_density_rms 0.034
_refine_ls_extinction_method none
_refine_ls_goodness_of_fit_ref 1.087
_refine_ls_hydrogen_treatment constr
_refine_ls_matrix_type full
_refine_ls_number_parameters 192
_refine_ls_number_reflns 2759
_refine_ls_number_restraints 0
_refine_ls_restrained_S_all 1.087
_refine_ls_R_factor_all 0.0416
_refine_ls_R_factor_gt 0.0382
_refine_ls_shift/su_max 0.001
_refine_ls_shift/su_mean 0.000
_refine_ls_structure_factor_coef Fsqd
_refine_ls_weighting_details 'w=1/[\s^2^(Fo^2^)+(0.0332P)^2^+1.5919P] where P=(Fo^2^+2Fc^2^)/3'
_refine_ls_weighting_scheme calc
_refine_ls_wR_factor_gt 0.0898
_refine_ls_wR_factor_ref 0.0919
_reflns_Friedel_coverage 0.000
_reflns_number_gt 2595
_reflns_number_total 2759
_reflns_threshold_expression 'I > 2\s(I)'
_cod_data_source_file d2sc01086k2.cif
_cod_data_source_block exp_2548
_cod_database_code 1566826
_shelx_shelxl_version_number 2017/1
_shelx_space_group_comment
;
The symmetry employed for this shelxl refinement is uniquely defined
by the following loop, which should always be used as a source of
symmetry information in preference to the above space-group names.
They are only intended as comments.
;
_shelx_estimated_absorpt_t_max 0.685
_shelx_estimated_absorpt_t_min 0.587
_reflns_odcompleteness_completeness 99.94
_reflns_odcompleteness_iscentric 1
_reflns_odcompleteness_theta 66.97
_olex2_refinement_description
;
1. Fixed Uiso
 At 1.2 times of:
  All C(H) groups
 At 1.5 times of:
  All C(H,H,H) groups
2.a Aromatic/amide H refined with riding coordinates:
 C2(H2), C3(H3), C4(H4), C5(H5), C10(H10), C12(H12), C13(H13), C14(H14),
 C15(H15), C17(H17)
2.b Idealised Me refined as rotating group:
 C7(H7A,H7B,H7C), C18(H18A,H18B,H18C)
;
_olex2_submission_special_instructions 'No special instructions were received'
_oxdiff_exptl_absorpt_empirical_details
;
Empirical correction (ABSPACK) includes:
- Absorption correction using spherical harmonics
- Frame scaling
;
_oxdiff_exptl_absorpt_empirical_full_max 1.551
_oxdiff_exptl_absorpt_empirical_full_min 0.459

loop_
_space_group_symop_operation_xyz
'x, y, z'
'-x+1/2, -y+1/2, z+1/2'
'-x, y, -z+1/2'
'x+1/2, -y+1/2, -z'
'-x, -y, -z'
'x-1/2, y-1/2, -z-1/2'
'x, -y, z-1/2'
'-x-1/2, y-1/2, z'

loop_
_atom_site_label
_atom_site_type_symbol
_atom_site_fract_x
_atom_site_fract_y
_atom_site_fract_z
_atom_site_U_iso_or_equiv
_atom_site_adp_type
_atom_site_occupancy
_atom_site_site_symmetry_order
_atom_site_calc_flag
_atom_site_refinement_flags_posn
_atom_site_refinement_flags_adp
_atom_site_refinement_flags_occupancy
_atom_site_disorder_assembly
_atom_site_disorder_group
S1 S 0.58414(2) 0.70592(5) 0.51603(2) 0.03734(14) Uani 1 1 d . . . . .
O1 O 0.58825(7) 0.99377(17) 0.60049(9) 0.0623(4) Uani 1 1 d . . . . .
O2 O 0.70708(6) 0.55037(14) 0.49361(6) 0.0417(3) Uani 1 1 d . . . . .
C1 C 0.51553(8) 0.78984(19) 0.56434(9) 0.0359(4) Uani 1 1 d . . . . .
C2 C 0.45216(9) 0.7176(2) 0.56438(11) 0.0480(5) Uani 1 1 d . . . . .
H2 H 0.445736 0.624693 0.538630 0.058 Uiso 1 1 calc R . . . .
C3 C 0.39833(10) 0.7817(3) 0.60215(14) 0.0618(6) Uani 1 1 d . . . . .
H3 H 0.356027 0.731664 0.602273 0.074 Uiso 1 1 calc R . . . .
C4 C 0.40755(10) 0.9201(3) 0.63963(12) 0.0568(6) Uani 1 1 d . . . . .
H4 H 0.371306 0.963084 0.665245 0.068 Uiso 1 1 calc R . . . .
C5 C 0.46981(10) 0.9958(2) 0.63964(11) 0.0490(5) Uani 1 1 d . . . . .
H5 H 0.475288 1.090006 0.664650 0.059 Uiso 1 1 calc R . . . .
C6 C 0.52441(9) 0.9313(2) 0.60233(10) 0.0405(4) Uani 1 1 d . . . . .
C7 C 0.59920(14) 1.1411(3) 0.63611(17) 0.0886(10) Uani 1 1 d . . . . .
H7A H 0.568911 1.219500 0.616768 0.133 Uiso 1 1 calc GR . . . .
H7B H 0.645647 1.174150 0.629216 0.133 Uiso 1 1 calc GR . . . .
H7C H 0.590391 1.128595 0.686278 0.133 Uiso 1 1 calc GR . . . .
C8 C 0.62753(8) 0.60054(18) 0.58429(9) 0.0322(4) Uani 1 1 d . . . . .
C9 C 0.69088(8) 0.52867(19) 0.56392(9) 0.0338(4) Uani 1 1 d . . . . .
C10 C 0.72931(9) 0.44711(19) 0.61208(9) 0.0364(4) Uani 1 1 d . . . . .
H10 H 0.771159 0.405010 0.598207 0.044 Uiso 1 1 calc R . . . .
C11 C 0.70612(9) 0.42583(19) 0.68309(9) 0.0356(4) Uani 1 1 d . . . . .
C12 C 0.74310(10) 0.3339(2) 0.73320(10) 0.0448(4) Uani 1 1 d . . . . .
H12 H 0.785195 0.291388 0.720483 0.054 Uiso 1 1 calc R . . . .
C13 C 0.71756(12) 0.3074(3) 0.79981(11) 0.0553(5) Uani 1 1 d . . . . .
H13 H 0.742202 0.245963 0.832017 0.066 Uiso 1 1 calc R . . . .
C14 C 0.65465(12) 0.3714(3) 0.82033(11) 0.0585(6) Uani 1 1 d . . . . .
H14 H 0.637659 0.352031 0.865925 0.070 Uiso 1 1 calc R . . . .
C15 C 0.61802(11) 0.4626(3) 0.77350(9) 0.0485(5) Uani 1 1 d . . . . .
H15 H 0.576589 0.506030 0.787894 0.058 Uiso 1 1 calc R . . . .
C16 C 0.64236(9) 0.4915(2) 0.70354(9) 0.0360(4) Uani 1 1 d . . . . .
C17 C 0.60479(9) 0.5814(2) 0.65299(9) 0.0345(4) Uani 1 1 d . . . . .
H17 H 0.563868 0.628233 0.666773 0.041 Uiso 1 1 calc R . . . .
C18 C 0.76715(10) 0.4712(2) 0.46875(10) 0.0504(5) Uani 1 1 d . . . . .
H18A H 0.772138 0.488253 0.418277 0.076 Uiso 1 1 calc GR . . . .
H18B H 0.763218 0.359903 0.478059 0.076 Uiso 1 1 calc GR . . . .
H18C H 0.806408 0.512459 0.493229 0.076 Uiso 1 1 calc GR . . . .

loop_
_atom_site_aniso_label
_atom_site_aniso_U_11
_atom_site_aniso_U_22
_atom_site_aniso_U_33
_atom_site_aniso_U_23
_atom_site_aniso_U_13
_atom_site_aniso_U_12
S1 0.0451(3) 0.0321(2) 0.0348(2) -0.00269(17) -0.00326(17) 0.00414(18)
O1 0.0511(8) 0.0485(8) 0.0874(11) -0.0332(8) 0.0110(7) -0.0169(7)
O2 0.0493(7) 0.0385(7) 0.0373(6) 0.0012(5) 0.0092(5) 0.0085(6)
C1 0.0392(9) 0.0288(8) 0.0397(9) -0.0013(7) -0.0065(7) 0.0031(7)
C2 0.0425(10) 0.0354(10) 0.0660(13) -0.0069(9) -0.0107(9) -0.0002(8)
C3 0.0364(10) 0.0539(13) 0.0952(18) -0.0063(12) -0.0024(11) -0.0008(9)
C4 0.0403(11) 0.0579(13) 0.0720(14) -0.0033(11) 0.0033(10) 0.0124(9)
C5 0.0517(11) 0.0420(10) 0.0533(11) -0.0112(9) -0.0026(9) 0.0094(9)
C6 0.0399(9) 0.0351(9) 0.0467(10) -0.0057(8) -0.0033(8) -0.0038(7)
C7 0.0779(17) 0.0625(16) 0.125(2) -0.0539(17) 0.0158(16) -0.0317(14)
C8 0.0371(9) 0.0235(8) 0.0361(8) -0.0045(7) -0.0018(7) -0.0018(6)
C9 0.0414(9) 0.0254(8) 0.0345(8) -0.0028(7) 0.0030(7) -0.0030(7)
C10 0.0382(9) 0.0270(8) 0.0439(9) -0.0029(7) 0.0012(7) 0.0015(7)
C11 0.0416(9) 0.0258(8) 0.0393(9) -0.0023(7) -0.0062(7) -0.0038(7)
C12 0.0499(11) 0.0351(9) 0.0493(11) 0.0005(8) -0.0117(9) 0.0012(8)
C13 0.0660(13) 0.0533(13) 0.0467(11) 0.0092(9) -0.0184(10) -0.0031(10)
C14 0.0689(14) 0.0715(15) 0.0350(10) 0.0078(10) -0.0050(10) -0.0075(12)
C15 0.0520(11) 0.0571(12) 0.0362(10) -0.0021(9) 0.0004(8) -0.0048(9)
C16 0.0425(9) 0.0320(9) 0.0334(8) -0.0045(7) -0.0040(7) -0.0058(7)
C17 0.0348(8) 0.0322(9) 0.0366(9) -0.0058(7) 0.0006(7) -0.0008(7)
C18 0.0542(12) 0.0502(12) 0.0468(10) -0.0026(9) 0.0125(9) 0.0106(9)

loop_
_atom_type_symbol
_atom_type_description
_atom_type_scat_dispersion_real
_atom_type_scat_dispersion_imag
_atom_type_scat_source
C C 0.0181 0.0091 'International Tables Vol C Tables 4.2.6.8 and 6.1.1.4'
H H 0.0000 0.0000 'International Tables Vol C Tables 4.2.6.8 and 6.1.1.4'
O O 0.0492 0.0322 'International Tables Vol C Tables 4.2.6.8 and 6.1.1.4'
S S 0.3331 0.5567 'International Tables Vol C Tables 4.2.6.8 and 6.1.1.4'

loop_
_geom_angle_atom_site_label_1
_geom_angle_atom_site_label_2
_geom_angle_atom_site_label_3
_geom_angle
_geom_angle_site_symmetry_1
_geom_angle_site_symmetry_3
_geom_angle_publ_flag
C1 S1 C8 101.38(8) . . ?
C6 O1 C7 117.73(17) . . ?
C9 O2 C18 116.19(14) . . ?
C2 C1 S1 120.34(14) . . ?
C2 C1 C6 119.17(16) . . ?
C6 C1 S1 120.48(13) . . ?
C1 C2 H2 119.6 . . ?
C3 C2 C1 120.82(18) . . ?
C3 C2 H2 119.6 . . ?
C2 C3 H3 120.2 . . ?
C4 C3 C2 119.65(19) . . ?
C4 C3 H3 120.2 . . ?
C3 C4 H4 119.6 . . ?
C3 C4 C5 120.75(19) . . ?
C5 C4 H4 119.6 . . ?
C4 C5 H5 120.0 . . ?
C4 C5 C6 119.99(19) . . ?
C6 C5 H5 120.0 . . ?
O1 C6 C1 115.66(16) . . ?
O1 C6 C5 124.72(17) . . ?
C5 C6 C1 119.60(17) . . ?
O1 C7 H7A 109.5 . . ?
O1 C7 H7B 109.5 . . ?
O1 C7 H7C 109.5 . . ?
H7A C7 H7B 109.5 . . ?
H7A C7 H7C 109.5 . . ?
H7B C7 H7C 109.5 . . ?
C9 C8 S1 115.85(12) . . ?
C17 C8 S1 125.40(13) . . ?
C17 C8 C9 118.74(15) . . ?
O2 C9 C8 113.60(14) . . ?
C10 C9 O2 125.25(15) . . ?
C10 C9 C8 121.15(15) . . ?
C9 C10 H10 119.7 . . ?
C9 C10 C11 120.54(16) . . ?
C11 C10 H10 119.7 . . ?
C10 C11 C12 121.79(16) . . ?
C10 C11 C16 119.06(15) . . ?
C12 C11 C16 119.07(16) . . ?
C11 C12 H12 119.7 . . ?
C13 C12 C11 120.57(19) . . ?
C13 C12 H12 119.7 . . ?
C12 C13 H13 119.6 . . ?
C12 C13 C14 120.71(19) . . ?
C14 C13 H13 119.6 . . ?
C13 C14 H14 119.9 . . ?
C15 C14 C13 120.21(19) . . ?
C15 C14 H14 119.9 . . ?
C14 C15 H15 119.6 . . ?
C14 C15 C16 120.85(19) . . ?
C16 C15 H15 119.6 . . ?
C15 C16 C11 118.58(16) . . ?
C15 C16 C17 122.33(17) . . ?
C17 C16 C11 119.08(15) . . ?
C8 C17 C16 121.35(16) . . ?
C8 C17 H17 119.3 . . ?
C16 C17 H17 119.3 . . ?
O2 C18 H18A 109.5 . . ?
O2 C18 H18B 109.5 . . ?
O2 C18 H18C 109.5 . . ?
H18A C18 H18B 109.5 . . ?
H18A C18 H18C 109.5 . . ?
H18B C18 H18C 109.5 . . ?

loop_
_geom_bond_atom_site_label_1
_geom_bond_atom_site_label_2
_geom_bond_distance
_geom_bond_site_symmetry_2
_geom_bond_publ_flag
S1 C1 1.7674(17) . ?
S1 C8 1.7735(17) . ?
O1 C6 1.357(2) . ?
O1 C7 1.428(2) . ?
O2 C9 1.365(2) . ?
O2 C18 1.430(2) . ?
C1 C2 1.383(2) . ?
C1 C6 1.402(2) . ?
C2 H2 0.9300 . ?
C2 C3 1.379(3) . ?
C3 H3 0.9300 . ?
C3 C4 1.375(3) . ?
C4 H4 0.9300 . ?
C4 C5 1.376(3) . ?
C5 H5 0.9300 . ?
C5 C6 1.388(3) . ?
C7 H7A 0.9600 . ?
C7 H7B 0.9600 . ?
C7 H7C 0.9600 . ?
C8 C9 1.433(2) . ?
C8 C17 1.370(2) . ?
C9 C10 1.361(2) . ?
C10 H10 0.9300 . ?
C10 C11 1.415(2) . ?
C11 C12 1.416(2) . ?
C11 C16 1.419(2) . ?
C12 H12 0.9300 . ?
C12 C13 1.361(3) . ?
C13 H13 0.9300 . ?
C13 C14 1.399(3) . ?
C14 H14 0.9300 . ?
C14 C15 1.369(3) . ?
C15 H15 0.9300 . ?
C15 C16 1.414(2) . ?
C16 C17 1.418(2) . ?
C17 H17 0.9300 . ?
C18 H18A 0.9600 . ?
C18 H18B 0.9600 . ?
C18 H18C 0.9600 . ?
